data_4500768
loop_
_publ_author_name
'Peng, Guo'
'Ma, Li'
'Cai, Jinbiao'
'Liang, Li'
'Deng, Hong'
'Kostakis, George E.'

_publ_contact_author
;
 Hong Deng
 School of Chemistry and Environment
 South China Nomal University 
 Guangzhou 510006
 P. R. China
;
_publ_section_title
;
 Influence of Alkali Metal Cation (Li(I), Na(I), K(I)) on the Construction
 of Chiral and Achiral Heterometallic Coordination Polymers
;
_journal_coden_ASTM CGDEFU
_journal_issue 6
_journal_name_full 'Crystal Growth & Design'
_journal_page_first 2485
_journal_page_last 2492
_journal_paper_doi 10.1021/cg200255r
_journal_volume 11
_journal_year 2011
_chemical_formula_moiety 'C16 H14 K N2 O8 Tb'
_chemical_formula_sum 'C16 H14 K N2 O8 Tb'
_chemical_formula_weight 560.31
_space_group_IT_number 14
_symmetry_cell_setting monoclinic
_symmetry_space_group_name_Hall '-P 2yn'
_symmetry_space_group_name_H-M 'P 1 21/n 1'
_atom_sites_solution_hydrogens geom
_atom_sites_solution_primary direct
_atom_sites_solution_secondary difmap
_audit_creation_method SHELXL-97
_cell_angle_alpha 90.00
_cell_angle_beta 106.3130(10)
_cell_angle_gamma 90.00
_cell_formula_units_Z 4
_cell_length_a 10.6936(9)
_cell_length_b 14.7020(12)
_cell_length_c 12.9661(11)
_cell_measurement_reflns_used 3523
_cell_measurement_temperature 296(2)
_cell_measurement_theta_max 25.20
_cell_measurement_theta_min 2.14
_cell_volume 1956.4(3)
_computing_cell_refinement 'Apex2 (Bruker, 2005)'
_computing_data_collection 'Apex2 (Bruker, 2005)'
_computing_data_reduction 'Apex2 (Bruker, 2005)'
_computing_molecular_graphics 'SHELXTL 6.12'
_computing_publication_material 'SHELXTL 6.12'
_computing_structure_refinement 'SHELXTL 6.12'
_computing_structure_solution 'SHELXTL 6.12 (Bruker, 2000-2003)'
_diffrn_ambient_temperature 296(2)
_diffrn_measured_fraction_theta_full 0.998
_diffrn_measured_fraction_theta_max 0.998
_diffrn_measurement_device_type 'Bruker AXS SMART APEX CCD diffractometer'
_diffrn_measurement_method '\w scans'
_diffrn_radiation_monochromator graphite
_diffrn_radiation_source 'fine-focus sealed tube'
_diffrn_radiation_type MoK\a
_diffrn_radiation_wavelength 0.71073
_diffrn_reflns_av_R_equivalents 0.0319
_diffrn_reflns_av_sigmaI/netI 0.0364
_diffrn_reflns_limit_h_max 12
_diffrn_reflns_limit_h_min -11
_diffrn_reflns_limit_k_max 17
_diffrn_reflns_limit_k_min -16
_diffrn_reflns_limit_l_max 15
_diffrn_reflns_limit_l_min -15
_diffrn_reflns_number 9869
_diffrn_reflns_theta_full 25.20
_diffrn_reflns_theta_max 25.20
_diffrn_reflns_theta_min 2.14
_diffrn_standards_number 0
_exptl_absorpt_coefficient_mu 3.873
_exptl_absorpt_correction_T_max 0.6329
_exptl_absorpt_correction_T_min 0.4829
_exptl_absorpt_correction_type multi-scan
_exptl_absorpt_process_details 'Apex2 (Bruker, 2005)'
_exptl_crystal_colour colorless
_exptl_crystal_density_diffrn 1.902
_exptl_crystal_density_method 'not measured'
_exptl_crystal_description block
_exptl_crystal_F_000 1088
_exptl_crystal_size_max 0.22
_exptl_crystal_size_mid 0.17
_exptl_crystal_size_min 0.13
_refine_diff_density_max 0.744
_refine_diff_density_min -0.522
_refine_diff_density_rms 0.090
_refine_ls_extinction_method none
_refine_ls_goodness_of_fit_ref 1.043
_refine_ls_hydrogen_treatment constr
_refine_ls_matrix_type full
_refine_ls_number_parameters 255
_refine_ls_number_reflns 3523
_refine_ls_number_restraints 0
_refine_ls_restrained_S_all 1.043
_refine_ls_R_factor_all 0.0304
_refine_ls_R_factor_gt 0.0240
_refine_ls_shift/su_max 0.002
_refine_ls_shift/su_mean 0.000
_refine_ls_structure_factor_coef Fsqd
_refine_ls_weighting_details 'calc w=1/[\s^2^(Fo^2^)+(0.0249P)^2^+0.0745P] where P=(Fo^2^+2Fc^2^)/3'
_refine_ls_weighting_scheme calc
_refine_ls_wR_factor_gt 0.0544
_refine_ls_wR_factor_ref 0.0572
_reflns_number_gt 3012
_reflns_number_total 3523
_reflns_threshold_expression >2sigma(I)
_cod_data_source_file cg200255r_si_003.cif
_cod_data_source_block 5
_cod_original_sg_symbol_Hall -P2yn
_cod_original_sg_symbol_H-M p21/n
_cod_database_code 4500768

loop_
_symmetry_equiv_pos_as_xyz
'x, y, z'
'-x+1/2, y+1/2, -z+1/2'
'-x, -y, -z'
'x-1/2, -y-1/2, z-1/2'

loop_
_atom_site_label
_atom_site_type_symbol
_atom_site_fract_x
_atom_site_fract_y
_atom_site_fract_z
_atom_site_U_iso_or_equiv
_atom_site_adp_type
_atom_site_occupancy
_atom_site_symmetry_multiplicity
_atom_site_calc_flag
_atom_site_refinement_flags
C1 C 0.4917(3) 0.3028(2) 0.1037(3) 0.0279(8) Uani 1 1 d .
C2 C 0.4806(4) 0.3967(3) 0.1450(3) 0.0303(8) Uani 1 1 d .
C3 C 0.4048(4) 0.4619(3) 0.0816(3) 0.0426(10) Uani 1 1 d .
H3 H 0.3501 0.4470 0.0143 0.051 Uiso 1 1 calc R
C4 C 0.4112(4) 0.5503(3) 0.1193(3) 0.0493(11) Uani 1 1 d .
H4 H 0.3606 0.5941 0.0747 0.059 Uiso 1 1 calc R
C5 C 0.5523(4) 0.5119(3) 0.2767(3) 0.0443(10) Uani 1 1 d .
H5 H 0.6023 0.5283 0.3451 0.053 Uiso 1 1 calc R
C6 C 0.5536(4) 0.4220(3) 0.2467(3) 0.0361(9) Uani 1 1 d .
H6 H 0.6027 0.3793 0.2940 0.043 Uiso 1 1 calc R
C7 C 0.7567(4) 0.2088(2) -0.0023(3) 0.0299(8) Uani 1 1 d .
C8 C 0.8765(4) 0.2474(3) -0.0256(3) 0.0318(9) Uani 1 1 d .
C9 C 0.8669(4) 0.2944(3) -0.1198(3) 0.0413(10) Uani 1 1 d .
H9 H 0.7864 0.3030 -0.1700 0.050 Uiso 1 1 calc R
C10 C 0.9794(4) 0.3284(3) -0.1379(4) 0.0530(12) Uani 1 1 d .
H10 H 0.9714 0.3607 -0.2012 0.064 Uiso 1 1 calc R
C11 C 1.1049(4) 0.2727(3) 0.0194(4) 0.0554(13) Uani 1 1 d .
H11 H 1.1866 0.2649 0.0681 0.067 Uiso 1 1 calc R
C12 C 0.9976(4) 0.2366(3) 0.0454(3) 0.0440(11) Uani 1 1 d .
H12 H 1.0077 0.2056 0.1097 0.053 Uiso 1 1 calc R
C13 C 0.6245(3) -0.0453(3) 0.2116(3) 0.0282(8) Uani 1 1 d .
C14 C 0.6525(5) -0.0692(3) 0.3280(3) 0.0537(12) Uani 1 1 d .
H14A H 0.6768 -0.0152 0.3707 0.081 Uiso 1 1 calc R
H14B H 0.7226 -0.1123 0.3469 0.081 Uiso 1 1 calc R
H14C H 0.5761 -0.0952 0.3411 0.081 Uiso 1 1 calc R
C15 C 0.3153(4) 0.0422(3) 0.0841(3) 0.0375(9) Uani 1 1 d .
C16 C 0.2077(6) 0.0004(4) 0.1183(5) 0.094(2) Uani 1 1 d .
H16A H 0.1669 0.0458 0.1512 0.141 Uiso 1 1 calc R
H16B H 0.2416 -0.0472 0.1690 0.141 Uiso 1 1 calc R
H16C H 0.1447 -0.0244 0.0568 0.141 Uiso 1 1 calc R
K1 K 0.29930(8) 0.29927(6) -0.19676(6) 0.0407(2) Uani 1 1 d .
N1 N 0.4842(4) 0.5764(2) 0.2143(3) 0.0457(9) Uani 1 1 d .
N2 N 1.0975(3) 0.3182(3) -0.0715(3) 0.0583(11) Uani 1 1 d .
O1 O 0.4307(2) 0.28176(17) 0.00972(19) 0.0372(6) Uani 1 1 d .
O2 O 0.5691(2) 0.24805(18) 0.16497(19) 0.0360(6) Uani 1 1 d .
O3 O 0.6489(2) 0.21598(18) -0.0712(2) 0.0411(7) Uani 1 1 d .
O4 O 0.7686(2) 0.16990(18) 0.08609(19) 0.0357(6) Uani 1 1 d .
O5 O 0.6210(2) 0.03819(17) 0.18735(18) 0.0315(6) Uani 1 1 d .
O6 O 0.6073(2) -0.11028(17) 0.1445(2) 0.0335(6) Uani 1 1 d .
O7 O 0.3796(2) -0.00620(16) 0.03566(17) 0.0306(6) Uani 1 1 d .
O8 O 0.3435(3) 0.12367(18) 0.1019(2) 0.0460(7) Uani 1 1 d .
Tb1 Tb 0.532444(15) 0.127617(11) 0.031256(12) 0.02405(7) Uani 1 1 d .

loop_
_atom_site_aniso_label
_atom_site_aniso_U_11
_atom_site_aniso_U_22
_atom_site_aniso_U_33
_atom_site_aniso_U_23
_atom_site_aniso_U_13
_atom_site_aniso_U_12
C1 0.0293(19) 0.021(2) 0.033(2) 0.0012(16) 0.0083(16) 0.0002(16)
C2 0.032(2) 0.024(2) 0.032(2) -0.0018(16) 0.0056(16) -0.0001(16)
C3 0.052(3) 0.038(3) 0.034(2) -0.0023(19) 0.0050(19) 0.009(2)
C4 0.064(3) 0.033(3) 0.049(3) 0.002(2) 0.014(2) 0.014(2)
C5 0.046(3) 0.041(3) 0.045(2) -0.014(2) 0.012(2) -0.011(2)
C6 0.034(2) 0.031(2) 0.042(2) -0.0029(18) 0.0084(18) 0.0022(18)
C7 0.035(2) 0.019(2) 0.035(2) 0.0011(16) 0.0086(17) 0.0028(16)
C8 0.037(2) 0.025(2) 0.035(2) 0.0058(17) 0.0135(17) 0.0034(16)
C9 0.040(2) 0.048(3) 0.036(2) 0.006(2) 0.0111(18) 0.004(2)
C10 0.047(3) 0.070(3) 0.048(3) 0.021(3) 0.022(2) 0.004(2)
C11 0.033(2) 0.075(4) 0.057(3) 0.024(3) 0.011(2) 0.007(2)
C12 0.035(2) 0.050(3) 0.048(3) 0.015(2) 0.0118(19) 0.006(2)
C13 0.0250(19) 0.030(2) 0.0262(19) -0.0046(17) 0.0023(15) -0.0002(16)
C14 0.084(3) 0.046(3) 0.029(2) 0.005(2) 0.014(2) -0.001(3)
C15 0.034(2) 0.037(2) 0.044(2) -0.010(2) 0.0144(18) -0.0025(18)
C16 0.101(4) 0.070(4) 0.149(5) -0.044(4) 0.098(4) -0.037(3)
K1 0.0429(5) 0.0446(6) 0.0281(4) 0.0027(4) -0.0006(4) -0.0102(4)
N1 0.060(2) 0.030(2) 0.050(2) -0.0068(18) 0.0198(19) 0.0006(18)
N2 0.041(2) 0.077(3) 0.062(2) 0.021(2) 0.0227(19) 0.008(2)
O1 0.0428(16) 0.0333(16) 0.0277(14) -0.0050(12) -0.0029(12) 0.0051(12)
O2 0.0383(15) 0.0273(15) 0.0343(14) -0.0065(12) -0.0032(12) 0.0071(12)
O3 0.0353(16) 0.0416(18) 0.0431(16) 0.0146(13) 0.0057(13) -0.0004(13)
O4 0.0376(15) 0.0359(16) 0.0328(14) 0.0056(13) 0.0083(12) -0.0039(12)
O5 0.0389(15) 0.0245(15) 0.0273(13) 0.0013(11) 0.0030(11) -0.0014(11)
O6 0.0339(14) 0.0290(15) 0.0328(14) 0.0007(12) 0.0016(11) 0.0022(11)
O7 0.0295(13) 0.0291(15) 0.0344(13) -0.0034(12) 0.0108(11) 0.0023(11)
O8 0.0378(16) 0.0344(18) 0.070(2) -0.0155(15) 0.0215(15) -0.0009(13)
Tb1 0.02559(11) 0.02032(11) 0.02355(10) -0.00211(7) 0.00249(7) 0.00124(7)

loop_
_atom_type_symbol
_atom_type_description
_atom_type_scat_dispersion_real
_atom_type_scat_dispersion_imag
_atom_type_scat_source
C C 0.0033 0.0016 'International Tables Vol C Tables 4.2.6.8 and 6.1.1.4'
H H 0.0000 0.0000 'International Tables Vol C Tables 4.2.6.8 and 6.1.1.4'
N N 0.0061 0.0033 'International Tables Vol C Tables 4.2.6.8 and 6.1.1.4'
O O 0.0106 0.0060 'International Tables Vol C Tables 4.2.6.8 and 6.1.1.4'
Tb Tb -0.1723 4.1537 'International Tables Vol C Tables 4.2.6.8 and 6.1.1.4'
K K 0.2009 0.2494 'International Tables Vol C Tables 4.2.6.8 and 6.1.1.4'

loop_
_geom_angle_atom_site_label_1
_geom_angle_atom_site_label_2
_geom_angle_atom_site_label_3
_geom_angle
_geom_angle_site_symmetry_1
_geom_angle_site_symmetry_3
O1 C1 O2 121.8(3) . .
O1 C1 C2 120.4(3) . .
O2 C1 C2 117.8(3) . .
C3 C2 C6 117.7(4) . .
C3 C2 C1 121.5(3) . .
C6 C2 C1 120.6(3) . .
C2 C3 C4 118.9(4) . .
C2 C3 H3 120.6 . .
C4 C3 H3 120.6 . .
N1 C4 C3 124.2(4) . .
N1 C4 H4 117.9 . .
C3 C4 H4 117.9 . .
N1 C5 C6 124.2(4) . .
N1 C5 K1 57.8(2) . 3_665
C6 C5 K1 129.5(3) . 3_665
N1 C5 H5 117.9 . .
C6 C5 H5 117.9 . .
K1 C5 H5 83.7 3_665 .
C5 C6 C2 118.7(4) . .
C5 C6 H6 120.7 . .
C2 C6 H6 120.7 . .
O3 C7 O4 121.9(3) . .
O3 C7 C8 119.4(3) . .
O4 C7 C8 118.7(3) . .
C12 C8 C9 118.2(4) . .
C12 C8 C7 121.2(3) . .
C9 C8 C7 120.6(3) . .
C10 C9 C8 118.6(4) . .
C10 C9 H9 120.7 . .
C8 C9 H9 120.7 . .
N2 C10 C9 124.4(4) . .
N2 C10 H10 117.8 . .
C9 C10 H10 117.8 . .
N2 C11 C12 123.8(4) . .
N2 C11 H11 118.1 . .
C12 C11 H11 118.1 . .
C8 C12 C11 118.9(4) . .
C8 C12 H12 120.6 . .
C11 C12 H12 120.6 . .
O5 C13 O6 124.8(3) . .
O5 C13 C14 117.5(3) . .
O6 C13 C14 117.7(3) . .
C13 C14 H14A 109.5 . .
C13 C14 H14B 109.5 . .
H14A C14 H14B 109.5 . .
C13 C14 H14C 109.5 . .
H14A C14 H14C 109.5 . .
H14B C14 H14C 109.5 . .
O8 C15 O7 119.6(4) . .
O8 C15 C16 121.0(4) . .
O7 C15 C16 119.4(4) . .
C15 C16 H16A 109.5 . .
C15 C16 H16B 109.5 . .
H16A C16 H16B 109.5 . .
C15 C16 H16C 109.5 . .
H16A C16 H16C 109.5 . .
H16B C16 H16C 109.5 . .
O1 K1 O2 140.19(9) . 4_565
O1 K1 O4 155.93(9) . 4_565
O2 K1 O4 62.79(8) 4_565 4_565
O1 K1 O6 68.34(8) . 3_655
O2 K1 O6 95.52(8) 4_565 3_655
O4 K1 O6 108.72(8) 4_565 3_655
O1 K1 N1 86.27(9) . 3_665
O2 K1 N1 133.18(9) 4_565 3_665
O4 K1 N1 72.46(9) 4_565 3_665
O6 K1 N1 111.70(9) 3_655 3_665
O1 K1 N2 74.12(9) . 1_455
O2 K1 N2 74.22(9) 4_565 1_455
O4 K1 N2 128.58(9) 4_565 1_455
O6 K1 N2 101.92(9) 3_655 1_455
N1 K1 N2 131.15(11) 3_665 1_455
O1 K1 O5 128.92(8) . 4_565
O2 K1 O5 64.10(7) 4_565 4_565
O4 K1 O5 60.74(7) 4_565 4_565
O6 K1 O5 159.42(7) 3_655 4_565
N1 K1 O5 83.03(9) 3_665 4_565
N2 K1 O5 76.25(9) 1_455 4_565
O1 K1 C5 102.68(9) . 3_665
O2 K1 C5 114.41(9) 4_565 3_665
O4 K1 C5 60.29(9) 4_565 3_665
O6 K1 C5 131.28(9) 3_655 3_665
N1 K1 C5 21.86(9) 3_665 3_665
N2 K1 C5 122.17(11) 1_455 3_665
O5 K1 C5 61.47(9) 4_565 3_665
O1 K1 Tb1 162.55(6) . 4_565
O2 K1 Tb1 36.26(5) 4_565 4_565
O4 K1 Tb1 38.08(5) 4_565 4_565
O6 K1 Tb1 124.26(5) 3_655 4_565
N1 K1 Tb1 98.23(7) 3_665 4_565
N2 K1 Tb1 90.50(7) 1_455 4_565
O5 K1 Tb1 36.31(4) 4_565 4_565
C5 K1 Tb1 78.27(7) 3_665 4_565
C4 N1 C5 116.3(4) . .
C4 N1 K1 111.9(3) . 3_665
C5 N1 K1 100.3(3) . 3_665
C10 N2 C11 116.1(4) . .
C10 N2 K1 110.6(3) . 1_655
C11 N2 K1 123.2(3) . 1_655
C1 O1 Tb1 91.4(2) . .
C1 O1 K1 160.1(2) . .
Tb1 O1 K1 106.89(9) . .
C1 O2 Tb1 94.0(2) . .
C1 O2 K1 153.7(2) . 4_666
Tb1 O2 K1 102.72(9) . 4_666
C7 O3 Tb1 94.3(2) . .
C7 O4 Tb1 91.1(2) . .
C7 O4 K1 143.5(2) . 4_666
Tb1 O4 K1 98.69(8) . 4_666
C13 O5 Tb1 136.5(2) . .
C13 O5 K1 130.1(2) . 4_666
Tb1 O5 K1 91.69(8) . 4_666
C13 O6 Tb1 132.3(2) . 3_655
C13 O6 K1 125.0(2) . 3_655
Tb1 O6 K1 101.58(9) 3_655 3_655
C15 O7 Tb1 163.1(3) . 3_655
C15 O7 Tb1 91.0(2) . .
Tb1 O7 Tb1 104.84(9) 3_655 .
C15 O8 Tb1 97.9(2) . .
O7 Tb1 O6 76.53(8) 3_655 3_655
O7 Tb1 O5 77.54(8) 3_655 .
O6 Tb1 O5 139.02(8) 3_655 .
O7 Tb1 O2 146.48(8) 3_655 .
O6 Tb1 O2 134.27(8) 3_655 .
O5 Tb1 O2 81.36(9) . .
O7 Tb1 O3 83.24(9) 3_655 .
O6 Tb1 O3 79.25(9) 3_655 .
O5 Tb1 O3 128.10(8) . .
O2 Tb1 O3 89.76(9) . .
O7 Tb1 O8 126.33(9) 3_655 .
O6 Tb1 O8 89.60(10) 3_655 .
O5 Tb1 O8 80.88(9) . .
O2 Tb1 O8 74.60(9) . .
O3 Tb1 O8 145.16(9) . .
O7 Tb1 O1 151.04(8) 3_655 .
O6 Tb1 O1 81.50(8) 3_655 .
O5 Tb1 O1 130.91(8) . .
O2 Tb1 O1 52.87(8) . .
O3 Tb1 O1 74.23(9) . .
O8 Tb1 O1 71.51(9) . .
O7 Tb1 O4 79.22(8) 3_655 .
O6 Tb1 O4 128.00(8) 3_655 .
O5 Tb1 O4 76.49(8) . .
O2 Tb1 O4 70.67(8) . .
O3 Tb1 O4 52.60(8) . .
O8 Tb1 O4 140.78(9) . .
O1 Tb1 O4 100.35(9) . .
O7 Tb1 O7 75.16(9) 3_655 .
O6 Tb1 O7 72.81(8) 3_655 .
O5 Tb1 O7 70.19(8) . .
O2 Tb1 O7 121.19(8) . .
O3 Tb1 O7 147.85(8) . .
O8 Tb1 O7 51.30(8) . .
O1 Tb1 O7 115.97(8) . .
O4 Tb1 O7 141.42(8) . .
O7 Tb1 Tb1 40.03(6) 3_655 3_655
O6 Tb1 Tb1 70.41(6) 3_655 3_655
O5 Tb1 Tb1 69.27(6) . 3_655
O2 Tb1 Tb1 147.24(6) . 3_655
O3 Tb1 Tb1 119.56(7) . 3_655
O8 Tb1 Tb1 86.37(6) . 3_655
O1 Tb1 Tb1 144.32(6) . 3_655
O4 Tb1 Tb1 114.13(6) . 3_655
O7 Tb1 Tb1 35.13(5) . 3_655
O7 Tb1 K1 105.94(6) 3_655 4_666
O6 Tb1 K1 168.11(6) 3_655 4_666
O5 Tb1 K1 51.99(6) . 4_666
O2 Tb1 K1 41.02(6) . 4_666
O3 Tb1 K1 89.43(6) . 4_666
O8 Tb1 K1 97.82(7) . 4_666
O1 Tb1 K1 92.01(6) . 4_666
O4 Tb1 K1 43.23(6) . 4_666
O7 Tb1 K1 119.07(5) . 4_666
Tb1 Tb1 K1 119.125(14) 3_655 4_666

loop_
_geom_bond_atom_site_label_1
_geom_bond_atom_site_label_2
_geom_bond_distance
_geom_bond_site_symmetry_2
C1 O1 1.249(4) .
C1 O2 1.263(4) .
C1 C2 1.497(5) .
C2 C3 1.371(5) .
C2 C6 1.382(5) .
C3 C4 1.383(6) .
C3 H3 0.9300 .
C4 N1 1.317(5) .
C4 H4 0.9300 .
C5 N1 1.323(5) .
C5 C6 1.379(5) .
C5 H5 0.9300 .
C6 H6 0.9300 .
C7 O3 1.248(4) .
C7 O4 1.255(4) .
C7 C8 1.507(5) .
C8 C12 1.371(5) .
C8 C9 1.382(5) .
C9 C10 1.382(5) .
C9 H9 0.9300 .
C10 N2 1.323(5) .
C10 H10 0.9300 .
C11 N2 1.338(5) .
C11 C12 1.388(6) .
C11 H11 0.9300 .
C12 H12 0.9300 .
C13 O5 1.265(4) .
C13 O6 1.270(4) .
C13 C14 1.496(5) .
C14 H14A 0.9600 .
C14 H14B 0.9600 .
C14 H14C 0.9600 .
C15 O8 1.241(4) .
C15 O7 1.272(4) .
C15 C16 1.477(6) .
C16 H16A 0.9600 .
C16 H16B 0.9600 .
C16 H16C 0.9600 .
K1 O1 2.664(2) .
K1 O2 2.698(3) 4_565
K1 O4 2.779(3) 4_565
K1 O6 2.966(3) 3_655
K1 N1 3.008(4) 3_665
K1 N2 3.056(4) 1_455
K1 O5 3.161(3) 4_565
N1 K1 3.008(4) 3_665
N2 K1 3.056(4) 1_655
O1 Tb1 2.495(3) .
O2 Tb1 2.432(2) .
O2 K1 2.698(3) 4_666
O3 Tb1 2.436(3) .
O4 Tb1 2.502(2) .
O4 K1 2.779(3) 4_666
O5 Tb1 2.376(2) .
O5 K1 3.161(3) 4_666
O6 Tb1 2.361(2) 3_655
O6 K1 2.966(3) 3_655
O7 Tb1 2.298(2) 3_655
O7 Tb1 2.569(2) .
O8 Tb1 2.442(3) .
Tb1 O7 2.298(2) 3_655
Tb1 O6 2.361(2) 3_655
